data_2241234
loop_
_publ_author_name
'Henley, Matthew J.'
'Schroll, Alayne L.'
'Young, Jr, Victor G.'
'Barany, George'

_publ_section_title
;
 Crystal structures of
 (<i>N</i>-methyl-<i>N-</i>phenylamino)(<i>N</i>-methyl-<i>N</i>-phenylcarbamoyl)sulfide
 and the corresponding disulfane
;
_journal_issue 11
_journal_name_full 'Acta Crystallographica Section E'
_journal_page_first 1371
_journal_page_last 1374
_journal_paper_doi 10.1107/S2056989015018289
_journal_volume 71
_journal_year 2015
_chemical_formula_iupac 'C15 H16 N2 O S'
_chemical_formula_moiety 'C15 H16 N2 O S'
_chemical_formula_sum 'C15 H16 N2 O S'
_chemical_formula_weight 272.36
_chemical_name_common 14195a
_chemical_name_systematic (<i>N</i>-Methyl-<i>N-</i>phenylamino)(<i>N</i>-methyl-<i>N</i>-phenylcarbamoyl)sulfide
_space_group_crystal_system monoclinic
_space_group_IT_number 4
_space_group_name_Hall 'P 2yb'
_space_group_name_H-M_alt 'P 1 21 1'
_symmetry_space_group_name_Hall 'P 2yb'
_symmetry_space_group_name_H-M 'P 1 21 1'
_atom_sites_solution_hydrogens geom
_audit_creation_method SHELXL-2014
_cell_angle_alpha 90
_cell_angle_beta 103.3490(10)
_cell_angle_gamma 90
_cell_formula_units_Z 2
_cell_length_a 9.0682(7)
_cell_length_b 6.8402(5)
_cell_length_c 11.4686(9)
_cell_measurement_reflns_used 2915
_cell_measurement_temperature 173(2)
_cell_measurement_theta_max 27.43
_cell_measurement_theta_min 2.31
_cell_volume 692.16(9)
_computing_cell_refinement
;
SAINT (Bruker, 2002)
;
_computing_data_collection
;
APEX2 (Bruker, 2002)
;
_computing_data_reduction
;
SAINT (Bruker, 2002)
;
_computing_molecular_graphics
;
Mercury (Macrae <i>et al.</i>, 2008)
;
_computing_publication_material
;
SHELXTL (Sheldrick, 2008)
;
_computing_structure_refinement
;
SHELXL2014 (Sheldrick, 2015)
;
_computing_structure_solution
;
SHELXS97 (Sheldrick, 2008)
;
_diffrn_ambient_temperature 173(2)
_diffrn_measured_fraction_theta_full 1.000
_diffrn_measured_fraction_theta_max 1.000
_diffrn_measurement_device_type 'Bruker SMART APEXII'
_diffrn_measurement_method '\f and \w scans'
_diffrn_radiation_type MoK\a
_diffrn_radiation_wavelength 0.71073
_diffrn_reflns_av_R_equivalents 0.0223
_diffrn_reflns_limit_h_max 11
_diffrn_reflns_limit_h_min -11
_diffrn_reflns_limit_k_max 8
_diffrn_reflns_limit_k_min -8
_diffrn_reflns_limit_l_max 14
_diffrn_reflns_limit_l_min -14
_diffrn_reflns_number 8061
_diffrn_reflns_theta_full 25.242
_diffrn_reflns_theta_max 27.439
_diffrn_reflns_theta_min 1.825
_exptl_absorpt_coefficient_mu 0.227
_exptl_absorpt_correction_T_max 0.7456
_exptl_absorpt_correction_T_min 0.6873
_exptl_absorpt_correction_type multi-scan
_exptl_absorpt_process_details
;
(SADABS; Bruker, 2002)
;
_exptl_crystal_colour colourless
_exptl_crystal_density_diffrn 1.307
_exptl_crystal_description Plate
_exptl_crystal_F_000 288
_exptl_crystal_size_max 0.400
_exptl_crystal_size_mid 0.350
_exptl_crystal_size_min 0.120
_refine_diff_density_max 0.189
_refine_diff_density_min -0.147
_refine_ls_abs_structure_details
;
Flack <i>x</i> determined using 1285 quotients
[(<i>I</i>^+^)-(<i>I</i>^-^)]/[(<i>I</i>^+^)+(<i>I</i>^-^)]
(Parsons <i>et al.</i>,  2013)
;
_refine_ls_abs_structure_Flack 0.05(3)
_refine_ls_extinction_method none
_refine_ls_goodness_of_fit_ref 1.052
_refine_ls_hydrogen_treatment constr
_refine_ls_matrix_type full
_refine_ls_number_parameters 174
_refine_ls_number_reflns 3145
_refine_ls_number_restraints 1
_refine_ls_restrained_S_all 1.052
_refine_ls_R_factor_all 0.0292
_refine_ls_R_factor_gt 0.0268
_refine_ls_shift/su_max 0.000
_refine_ls_shift/su_mean 0.000
_refine_ls_structure_factor_coef Fsqd
_refine_ls_weighting_details 'w=1/[\s^2^(Fo^2^)+(0.0297P)^2^+0.1164P] where P=(Fo^2^+2Fc^2^)/3'
_refine_ls_weighting_scheme calc
_refine_ls_wR_factor_gt 0.0655
_refine_ls_wR_factor_ref 0.0672
_reflns_number_gt 2961
_reflns_number_total 3145
_reflns_threshold_expression 'I > 2\s(I)'
_cod_data_source_file zs2342sup1.cif
_cod_data_source_block I
_cod_database_code 2241234
_shelx_space_group_comment
;
The symmetry employed for this shelxl refinement is uniquely defined
by the following loop, which should always be used as a source of
symmetry information in preference to the above space-group names.
They are only intended as comments.
;
_shelx_estimated_absorpt_t_min 0.915
_shelx_estimated_absorpt_t_max 0.973
_shelxl_version_number 2.014

loop_
_space_group_symop_operation_xyz
'x, y, z'
'-x, y+1/2, -z'

loop_
_atom_site_type_symbol
_atom_site_label
_atom_site_fract_x
_atom_site_fract_y
_atom_site_fract_z
_atom_site_U_iso_or_equiv
_atom_site_adp_type
_atom_site_calc_flag
_atom_site_occupancy
S S1 0.32124(5) 0.41906(8) 0.67886(4) 0.02848(13) Uani d 1
O O1 0.41605(17) 0.0518(2) 0.71103(13) 0.0314(3) Uani d 1
N N1 0.2797(2) 0.1212(3) 0.52292(15) 0.0265(4) Uani d 1
N N2 0.39549(17) 0.4094(3) 0.82703(13) 0.0264(3) Uani d 1
C C1 0.2020(2) 0.2644(3) 0.43921(17) 0.0248(4) Uani d 1
C C2 0.2834(2) 0.3936(4) 0.38553(17) 0.0289(5) Uani d 1
H H2A 0.3910 0.3938 0.4080 0.035 Uiso calc 1
C C3 0.2080(3) 0.5227(3) 0.2990(2) 0.0352(5) Uani d 1
H H3A 0.2637 0.6114 0.2619 0.042 Uiso calc 1
C C4 0.0517(3) 0.5218(4) 0.2669(2) 0.0383(6) Uani d 1
H H4A -0.0001 0.6109 0.2079 0.046 Uiso calc 1
C C5 -0.0302(2) 0.3922(4) 0.31988(19) 0.0391(6) Uani d 1
H H5A -0.1378 0.3926 0.2972 0.047 Uiso calc 1
C C6 0.0446(2) 0.2620(4) 0.40601(19) 0.0317(5) Uani d 1
H H6A -0.0112 0.1719 0.4420 0.038 Uiso calc 1
C C7 0.2839(2) -0.0795(4) 0.47987(18) 0.0317(4) Uani d 1
H H7A 0.3168 -0.1675 0.5483 0.048 Uiso calc 1
H H7B 0.3553 -0.0877 0.4276 0.048 Uiso calc 1
H H7C 0.1826 -0.1176 0.4348 0.048 Uiso calc 1
C C8 0.3469(2) 0.1659(3) 0.63758(18) 0.0247(4) Uani d 1
C C9 0.3038(3) 0.3084(4) 0.8984(2) 0.0330(5) Uani d 1
H H9A 0.3380 0.3467 0.9827 0.050 Uiso calc 1
H H9B 0.3151 0.1668 0.8911 0.050 Uiso calc 1
H H9C 0.1970 0.3443 0.8691 0.050 Uiso calc 1
C C10 0.5557(2) 0.4074(4) 0.86869(15) 0.0248(4) Uani d 1
C C11 0.6441(3) 0.5337(4) 0.81829(18) 0.0317(5) Uani d 1
H H11A 0.5971 0.6177 0.7545 0.038 Uiso calc 1
C C12 0.8000(3) 0.5379(4) 0.8604(2) 0.0364(5) Uani d 1
H H12A 0.8592 0.6238 0.8248 0.044 Uiso calc 1
C C13 0.8703(2) 0.4179(5) 0.95412(18) 0.0363(5) Uani d 1
H H13A 0.9774 0.4200 0.9825 0.044 Uiso calc 1
C C14 0.7824(3) 0.2954(4) 1.0056(2) 0.0357(5) Uani d 1
H H14A 0.8297 0.2139 1.0706 0.043 Uiso calc 1
C C15 0.6264(3) 0.2891(3) 0.9641(2) 0.0306(5) Uani d 1
H H15A 0.5676 0.2041 1.0008 0.037 Uiso calc 1

loop_
_atom_site_aniso_label
_atom_site_aniso_U_11
_atom_site_aniso_U_22
_atom_site_aniso_U_33
_atom_site_aniso_U_12
_atom_site_aniso_U_13
_atom_site_aniso_U_23
S1 0.0321(2) 0.0234(2) 0.0263(2) 0.0027(2) -0.00070(17) -0.0012(2)
O1 0.0339(8) 0.0284(8) 0.0284(8) 0.0061(6) 0.0002(6) 0.0003(7)
N1 0.0291(9) 0.0245(9) 0.0240(8) -0.0005(7) 0.0019(7) -0.0019(7)
N2 0.0278(8) 0.0279(8) 0.0232(7) -0.0030(9) 0.0053(6) -0.0007(9)
C1 0.0266(10) 0.0259(10) 0.0207(10) 0.0016(8) 0.0031(8) -0.0037(8)
C2 0.0283(10) 0.0291(13) 0.0273(9) -0.0012(9) 0.0021(8) -0.0029(9)
C3 0.0461(13) 0.0285(12) 0.0294(11) -0.0029(10) 0.0054(10) -0.0002(9)
C4 0.0475(14) 0.0365(13) 0.0268(11) 0.0149(11) -0.0002(10) 0.0002(10)
C5 0.0275(10) 0.0534(17) 0.0340(11) 0.0107(12) 0.0024(8) -0.0059(12)
C6 0.0253(10) 0.0419(13) 0.0285(11) 0.0011(9) 0.0075(8) -0.0026(9)
C7 0.0364(10) 0.0276(9) 0.0309(10) 0.0006(12) 0.0073(8) -0.0040(12)
C8 0.0222(9) 0.0231(10) 0.0287(10) -0.0003(8) 0.0059(8) -0.0021(8)
C9 0.0323(11) 0.0330(12) 0.0355(12) -0.0054(10) 0.0115(9) -0.0031(10)
C10 0.0292(9) 0.0252(9) 0.0197(8) -0.0028(10) 0.0049(7) -0.0053(9)
C11 0.0363(11) 0.0364(12) 0.0218(10) -0.0061(10) 0.0055(9) 0.0016(9)
C12 0.0351(12) 0.0457(14) 0.0302(11) -0.0135(11) 0.0115(10) -0.0034(10)
C13 0.0286(10) 0.0442(12) 0.0348(10) -0.0034(13) 0.0045(8) -0.0094(14)
C14 0.0363(12) 0.0343(11) 0.0322(12) 0.0010(10) -0.0007(9) 0.0006(10)
C15 0.0345(11) 0.0261(10) 0.0307(11) -0.0027(10) 0.0069(9) 0.0017(9)

loop_
_atom_type_symbol
_atom_type_description
_atom_type_scat_dispersion_real
_atom_type_scat_dispersion_imag
_atom_type_scat_source
C C 0.0033 0.0016 'International Tables Vol C Tables 4.2.6.8 and 6.1.1.4'
H H 0.0000 0.0000 'International Tables Vol C Tables 4.2.6.8 and 6.1.1.4'
N N 0.0061 0.0033 'International Tables Vol C Tables 4.2.6.8 and 6.1.1.4'
O O 0.0106 0.0060 'International Tables Vol C Tables 4.2.6.8 and 6.1.1.4'
S S 0.1246 0.1234 'International Tables Vol C Tables 4.2.6.8 and 6.1.1.4'

loop_
_geom_angle_atom_site_label_1
_geom_angle_atom_site_label_2
_geom_angle_atom_site_label_3
_geom_angle
N2 S1 C8 100.36(10)
C8 N1 C1 122.48(18)
C8 N1 C7 120.04(17)
C1 N1 C7 117.48(16)
C10 N2 C9 118.37(17)
C10 N2 S1 118.74(12)
C9 N2 S1 115.90(14)
C2 C1 C6 120.34(19)
C2 C1 N1 120.23(18)
C6 C1 N1 119.25(19)
C1 C2 C3 120.05(19)
C1 C2 H2A 120.0
C3 C2 H2A 120.0
C4 C3 C2 119.7(2)
C4 C3 H3A 120.2
C2 C3 H3A 120.2
C3 C4 C5 120.5(2)
C3 C4 H4A 119.7
C5 C4 H4A 119.7
C4 C5 C6 120.1(2)
C4 C5 H5A 120.0
C6 C5 H5A 120.0
C5 C6 C1 119.4(2)
C5 C6 H6A 120.3
C1 C6 H6A 120.3
N1 C7 H7A 109.5
N1 C7 H7B 109.5
H7A C7 H7B 109.5
N1 C7 H7C 109.5
H7A C7 H7C 109.5
H7B C7 H7C 109.5
O1 C8 N1 125.12(19)
O1 C8 S1 120.52(16)
N1 C8 S1 114.34(15)
N2 C9 H9A 109.5
N2 C9 H9B 109.5
H9A C9 H9B 109.5
N2 C9 H9C 109.5
H9A C9 H9C 109.5
H9B C9 H9C 109.5
C11 C10 C15 118.84(18)
C11 C10 N2 119.8(2)
C15 C10 N2 121.28(19)
C12 C11 C10 120.5(2)
C12 C11 H11A 119.8
C10 C11 H11A 119.8
C11 C12 C13 120.6(2)
C11 C12 H12A 119.7
C13 C12 H12A 119.7
C14 C13 C12 118.91(19)
C14 C13 H13A 120.5
C12 C13 H13A 120.5
C13 C14 C15 121.1(2)
C13 C14 H14A 119.4
C15 C14 H14A 119.4
C14 C15 C10 120.0(2)
C14 C15 H15A 120.0
C10 C15 H15A 120.0

loop_
_geom_bond_atom_site_label_1
_geom_bond_atom_site_label_2
_geom_bond_distance
S1 N2 1.6784(15)
S1 C8 1.824(2)
O1 C8 1.212(3)
N1 C8 1.351(3)
N1 C1 1.437(3)
N1 C7 1.462(3)
N2 C10 1.421(2)
N2 C9 1.467(3)
C1 C2 1.383(3)
C1 C6 1.390(3)
C2 C3 1.385(3)
C2 H2A 0.9500
C3 C4 1.380(3)
C3 H3A 0.9500
C4 C5 1.384(4)
C4 H4A 0.9500
C5 C6 1.386(3)
C5 H5A 0.9500
C6 H6A 0.9500
C7 H7A 0.9800
C7 H7B 0.9800
C7 H7C 0.9800
C9 H9A 0.9800
C9 H9B 0.9800
C9 H9C 0.9800
C10 C11 1.392(3)
C10 C15 1.393(3)
C11 C12 1.385(3)
C11 H11A 0.9500
C12 C13 1.385(4)
C12 H12A 0.9500
C13 C14 1.379(4)
C13 H13A 0.9500
C14 C15 1.385(3)
C14 H14A 0.9500
C15 H15A 0.9500

loop_
_geom_torsion_atom_site_label_1
_geom_torsion_atom_site_label_2
_geom_torsion_atom_site_label_3
_geom_torsion_atom_site_label_4
_geom_torsion
C8 S1 N2 C10 77.3(2)
C8 S1 N2 C9 -73.05(18)
C8 N1 C1 C2 78.2(3)
C7 N1 C1 C2 -101.9(2)
C8 N1 C1 C6 -106.6(2)
C7 N1 C1 C6 73.2(2)
C6 C1 C2 C3 0.6(3)
N1 C1 C2 C3 175.69(19)
C1 C2 C3 C4 0.1(3)
C2 C3 C4 C5 -0.4(3)
C3 C4 C5 C6 0.0(4)
C4 C5 C6 C1 0.6(3)
C2 C1 C6 C5 -0.9(3)
N1 C1 C6 C5 -176.1(2)
C1 N1 C8 O1 -178.6(2)
C7 N1 C8 O1 1.6(3)
C1 N1 C8 S1 3.3(2)
C7 N1 C8 S1 -176.52(14)
N2 S1 C8 O1 -6.02(19)
N2 S1 C8 N1 172.19(14)
C9 N2 C10 C11 -166.6(2)
S1 N2 C10 C11 43.8(3)
C9 N2 C10 C15 9.7(3)
S1 N2 C10 C15 -139.90(19)
C15 C10 C11 C12 1.6(3)
N2 C10 C11 C12 178.0(2)
C10 C11 C12 C13 -0.6(4)
C11 C12 C13 C14 -0.6(4)
C12 C13 C14 C15 0.8(4)
C13 C14 C15 C10 0.2(4)
C11 C10 C15 C14 -1.4(3)
N2 C10 C15 C14 -177.7(2)

_cod_database_fobs_code 2241234
